data_2218206
loop_
_publ_author_name
'Zukerman-Schpector, Julio'
'Olivato, Paulo R.'
'Cerqueira Jr, Carlos R.'
'Vinhato, Elis\^angela'
'Tiekink, Edward R. T.'

_publ_section_title
;
 1-Methyl-3-phenylsulfonyl-2-piperidone
;
_journal_coeditor_code NG2443
_journal_issue 5
_journal_name_full 'Acta Crystallographica Section E'
_journal_page_first o835
_journal_page_last o836
_journal_paper_doi 10.1107/S1600536808009288
_journal_volume 64
_journal_year 2008
_chemical_formula_iupac 'C12 H15 N O3 S'
_chemical_formula_moiety 'C12 H15 N O3 S'
_chemical_formula_sum 'C12 H15 N O3 S'
_chemical_formula_weight 253.32
_chemical_name_systematic
;
1-Methyl-3-phenylsulfonyl-2-piperidone
;
_space_group_IT_number 14
_symmetry_cell_setting monoclinic
_symmetry_space_group_name_Hall '-P 2yn'
_symmetry_space_group_name_H-M 'P 1 21/n 1'
_atom_sites_solution_hydrogens geom
_atom_sites_solution_primary direct
_atom_sites_solution_secondary difmap
_audit_creation_method SHELXL-97
_cell_angle_alpha 90
_cell_angle_beta 107.861(3)
_cell_angle_gamma 90
_cell_formula_units_Z 4
_cell_length_a 9.0191(16)
_cell_length_b 10.4920(18)
_cell_length_c 13.446(3)
_cell_measurement_reflns_used 4417
_cell_measurement_temperature 98(2)
_cell_measurement_theta_max 40.6
_cell_measurement_theta_min 2.4
_cell_volume 1211.0(4)
_computing_cell_refinement 'CrystalClear (Rigaku, 2005)'
_computing_data_collection 'CrystalClear (Rigaku, 2005)'
_computing_data_reduction 'CrystalClear (Rigaku, 2005)'
_computing_molecular_graphics 'ORTEPII (Johnson, 1976) and DIAMOND (Brandenburg, 2006)'
_computing_publication_material 'SHELXL97 (Sheldrick, 2008)'
_computing_structure_refinement 'SHELXL97 (Sheldrick, 2008)'
_computing_structure_solution 'SIR92 (Altomare <i>et al.</i>,  1999)'
_diffrn_ambient_temperature 98(2)
_diffrn_measured_fraction_theta_full 0.980
_diffrn_measured_fraction_theta_max 0.980
_diffrn_measurement_device_type 'Rigaku AFC12\k/SATURN724'
_diffrn_measurement_method \w
_diffrn_radiation_monochromator graphite
_diffrn_radiation_source 'fine-focus sealed tube'
_diffrn_radiation_type MoK\a
_diffrn_radiation_wavelength 0.71070
_diffrn_reflns_av_R_equivalents 0.025
_diffrn_reflns_av_sigmaI/netI 0.031
_diffrn_reflns_limit_h_max 11
_diffrn_reflns_limit_h_min -10
_diffrn_reflns_limit_k_max 11
_diffrn_reflns_limit_k_min -13
_diffrn_reflns_limit_l_max 7
_diffrn_reflns_limit_l_min -17
_diffrn_reflns_number 5193
_diffrn_reflns_theta_full 27.5
_diffrn_reflns_theta_max 27.5
_diffrn_reflns_theta_min 2.5
_diffrn_standards_decay_% <1
_diffrn_standards_interval_count 0
_diffrn_standards_number 0
_exptl_absorpt_coefficient_mu 0.263
_exptl_absorpt_correction_T_max 0.974
_exptl_absorpt_correction_T_min 0.945
_exptl_absorpt_correction_type multi-scan
_exptl_absorpt_process_details '(ABSCOR; Higashi, 1995)'
_exptl_crystal_colour colourless
_exptl_crystal_density_diffrn 1.389
_exptl_crystal_density_method 'not measured'
_exptl_crystal_description block
_exptl_crystal_F_000 536
_exptl_crystal_size_max 0.25
_exptl_crystal_size_mid 0.18
_exptl_crystal_size_min 0.10
_refine_diff_density_max 0.39
_refine_diff_density_min -0.45
_refine_ls_extinction_method none
_refine_ls_goodness_of_fit_ref 1.12
_refine_ls_hydrogen_treatment constr
_refine_ls_matrix_type full
_refine_ls_number_parameters 154
_refine_ls_number_reflns 2729
_refine_ls_number_restraints 0
_refine_ls_restrained_S_all 1.12
_refine_ls_R_factor_all 0.050
_refine_ls_R_factor_gt 0.047
_refine_ls_shift/su_max_lt 0.001
_refine_ls_shift/su_mean 0.000
_refine_ls_structure_factor_coef Fsqd
_refine_ls_weighting_details 'calc w=1/[\s^2^(Fo^2^)+(0.0539P)^2^+0.7818P] where P=(Fo^2^+2Fc^2^)/3'
_refine_ls_weighting_scheme calc
_refine_ls_wR_factor_gt 0.115
_refine_ls_wR_factor_ref 0.118
_reflns_number_gt 2549
_reflns_number_total 2729
_reflns_threshold_expression I>2\s(I)
_cod_data_source_file ng2443.cif
_cod_data_source_block I
_cod_original_cell_volume 1211.1(4)
_cod_original_sg_symbol_H-M 'P 21/n'
_cod_database_code 2218206
_cod_database_fobs_code 2218206

loop_
_symmetry_equiv_pos_as_xyz
'x, y, z'
'-x+1/2, y+1/2, -z+1/2'
'-x, -y, -z'
'x-1/2, -y-1/2, z-1/2'

loop_
_atom_site_type_symbol
_atom_site_label
_atom_site_fract_x
_atom_site_fract_y
_atom_site_fract_z
_atom_site_U_iso_or_equiv
_atom_site_adp_type
_atom_site_calc_flag
_atom_site_refinement_flags
_atom_site_occupancy
S S1 0.76305(5) 0.20597(4) 0.49677(3) 0.01768(15) Uani d . 1
O O1 1.13033(15) 0.14856(13) 0.56636(9) 0.0186(3) Uani d . 1
O O2 0.79732(18) 0.33520(13) 0.53443(11) 0.0265(3) Uani d . 1
O O3 0.60745(15) 0.17739(15) 0.43018(11) 0.0275(3) Uani d . 1
N N1 1.11807(17) 0.30781(15) 0.45077(11) 0.0170(3) Uani d . 1
C C1 1.0585(2) 0.20646(17) 0.48622(13) 0.0147(3) Uani d . 1
C C2 0.8952(2) 0.16205(17) 0.42479(13) 0.0153(3) Uani d . 1
H H2 0.8969 0.0669 0.4210 0.018 Uiso calc R 1
C C3 0.8348(2) 0.21313(18) 0.31267(14) 0.0196(4) Uani d . 1
H H3A 0.8843 0.1657 0.2676 0.024 Uiso calc R 1
H H3B 0.7208 0.1998 0.2850 0.024 Uiso calc R 1
C C4 0.8711(2) 0.35463(19) 0.30992(14) 0.0214(4) Uani d . 1
H H4A 0.8313 0.3865 0.2372 0.026 Uiso calc R 1
H H4B 0.8188 0.4027 0.3530 0.026 Uiso calc R 1
C C5 1.0457(2) 0.37553(19) 0.35160(14) 0.0208(4) Uani d . 1
H H5A 1.0942 0.3460 0.2989 0.025 Uiso calc R 1
H H5B 1.0668 0.4679 0.3625 0.025 Uiso calc R 1
C C6 1.2777(2) 0.3460(2) 0.50751(14) 0.0213(4) Uani d . 1
H H6A 1.3156 0.2956 0.5717 0.032 Uiso calc R 1
H H6B 1.2794 0.4367 0.5254 0.032 Uiso calc R 1
H H6C 1.3448 0.3314 0.4635 0.032 Uiso calc R 1
C C7 0.8027(2) 0.10460(17) 0.60682(13) 0.0166(3) Uani d . 1
C C8 0.9117(2) 0.14160(19) 0.70016(14) 0.0199(4) Uani d . 1
H H8 0.9681 0.2189 0.7041 0.024 Uiso calc R 1
C C9 0.9368(2) 0.0641(2) 0.78751(14) 0.0211(4) Uani d . 1
H H9 1.0114 0.0879 0.8516 0.025 Uiso calc R 1
C C10 0.8528(2) -0.04843(19) 0.78116(14) 0.0215(4) Uani d . 1
H H10 0.8704 -0.1013 0.8411 0.026 Uiso calc R 1
C C11 0.7431(2) -0.08410(19) 0.68753(15) 0.0209(4) Uani d . 1
H H11 0.6856 -0.1607 0.6839 0.025 Uiso calc R 1
C C12 0.7177(2) -0.00801(18) 0.59943(14) 0.0185(4) Uani d . 1
H H12 0.6437 -0.0322 0.5352 0.022 Uiso calc R 1

loop_
_atom_site_aniso_label
_atom_site_aniso_U_11
_atom_site_aniso_U_22
_atom_site_aniso_U_33
_atom_site_aniso_U_12
_atom_site_aniso_U_13
_atom_site_aniso_U_23
S1 0.0168(2) 0.0151(3) 0.0225(2) 0.00200(16) 0.00796(18) 0.00263(16)
O1 0.0179(6) 0.0205(7) 0.0155(6) 0.0007(5) 0.0026(5) 0.0026(5)
O2 0.0382(8) 0.0134(7) 0.0353(8) 0.0021(6) 0.0223(7) 0.0004(6)
O3 0.0144(6) 0.0339(8) 0.0324(7) 0.0022(6) 0.0044(6) 0.0120(6)
N1 0.0153(7) 0.0180(8) 0.0159(7) -0.0018(6) 0.0023(6) 0.0013(6)
C1 0.0153(8) 0.0149(9) 0.0147(7) -0.0002(6) 0.0056(6) -0.0023(6)
C2 0.0153(8) 0.0141(8) 0.0163(8) 0.0000(6) 0.0046(6) -0.0010(6)
C3 0.0181(9) 0.0224(10) 0.0154(8) 0.0001(7) 0.0008(7) -0.0005(7)
C4 0.0218(9) 0.0215(9) 0.0178(8) 0.0016(7) 0.0015(7) 0.0027(7)
C5 0.0242(9) 0.0193(9) 0.0174(8) -0.0015(7) 0.0043(7) 0.0044(7)
C6 0.0187(9) 0.0233(10) 0.0205(8) -0.0054(7) 0.0039(7) 0.0003(7)
C7 0.0180(8) 0.0145(8) 0.0194(8) 0.0015(7) 0.0090(7) 0.0004(7)
C8 0.0192(9) 0.0192(9) 0.0232(9) -0.0026(7) 0.0096(7) -0.0035(7)
C9 0.0197(9) 0.0254(10) 0.0191(8) -0.0010(7) 0.0072(7) -0.0037(7)
C10 0.0230(9) 0.0243(10) 0.0205(8) 0.0027(8) 0.0113(7) 0.0037(7)
C11 0.0204(9) 0.0180(9) 0.0274(9) -0.0019(7) 0.0120(7) 0.0002(7)
C12 0.0173(8) 0.0170(9) 0.0214(8) -0.0014(7) 0.0061(7) -0.0018(7)

loop_
_atom_type_symbol
_atom_type_description
_atom_type_scat_dispersion_real
_atom_type_scat_dispersion_imag
_atom_type_scat_source
C C 0.0033 0.0016 'International Tables Vol C Tables 4.2.6.8 and 6.1.1.4'
H H 0.0000 0.0000 'International Tables Vol C Tables 4.2.6.8 and 6.1.1.4'
N N 0.0061 0.0033 'International Tables Vol C Tables 4.2.6.8 and 6.1.1.4'
O O 0.0106 0.0060 'International Tables Vol C Tables 4.2.6.8 and 6.1.1.4'
S S 0.1246 0.1234 'International Tables Vol C Tables 4.2.6.8 and 6.1.1.4'

loop_
_geom_angle_atom_site_label_1
_geom_angle_atom_site_label_2
_geom_angle_atom_site_label_3
_geom_angle
O3 S1 O2 118.26(9)
O3 S1 C7 107.61(9)
O2 S1 C7 107.71(9)
O3 S1 C2 106.81(9)
O2 S1 C2 108.70(8)
C7 S1 C2 107.28(8)
C1 N1 C6 117.93(15)
C1 N1 C5 126.04(15)
C6 N1 C5 115.53(15)
O1 C1 N1 122.70(16)
O1 C1 C2 118.95(16)
N1 C1 C2 118.35(15)
C1 C2 C3 114.75(15)
C1 C2 S1 108.53(11)
C3 C2 S1 110.06(12)
C1 C2 H2 107.8
C3 C2 H2 107.8
S1 C2 H2 107.8
C4 C3 C2 110.50(15)
C4 C3 H3A 109.6
C2 C3 H3A 109.6
C4 C3 H3B 109.6
C2 C3 H3B 109.6
H3A C3 H3B 108.1
C5 C4 C3 109.79(16)
C5 C4 H4A 109.7
C3 C4 H4A 109.7
C5 C4 H4B 109.7
C3 C4 H4B 109.7
H4A C4 H4B 108.2
N1 C5 C4 112.68(15)
N1 C5 H5A 109.1
C4 C5 H5A 109.1
N1 C5 H5B 109.1
C4 C5 H5B 109.1
H5A C5 H5B 107.8
N1 C6 H6A 109.5
N1 C6 H6B 109.5
H6A C6 H6B 109.5
N1 C6 H6C 109.5
H6A C6 H6C 109.5
H6B C6 H6C 109.5
C8 C7 C12 121.42(17)
C8 C7 S1 119.54(14)
C12 C7 S1 118.96(14)
C9 C8 C7 119.10(18)
C9 C8 H8 120.4
C7 C8 H8 120.4
C8 C9 C10 120.03(17)
C8 C9 H9 120.0
C10 C9 H9 120.0
C9 C10 C11 120.40(17)
C9 C10 H10 119.8
C11 C10 H10 119.8
C12 C11 C10 120.17(18)
C12 C11 H11 119.9
C10 C11 H11 119.9
C11 C12 C7 118.87(17)
C11 C12 H12 120.6
C7 C12 H12 120.6

loop_
_geom_bond_atom_site_label_1
_geom_bond_atom_site_label_2
_geom_bond_distance
S1 O3 1.4457(15)
S1 O2 1.4472(15)
S1 C7 1.7674(18)
S1 C2 1.8101(18)
O1 C1 1.233(2)
N1 C1 1.343(2)
N1 C6 1.463(2)
N1 C5 1.475(2)
C1 C2 1.524(2)
C2 C3 1.534(2)
C2 H2 1.0000
C3 C4 1.523(3)
C3 H3A 0.9900
C3 H3B 0.9900
C4 C5 1.517(3)
C4 H4A 0.9900
C4 H4B 0.9900
C5 H5A 0.9900
C5 H5B 0.9900
C6 H6A 0.9800
C6 H6B 0.9800
C6 H6C 0.9800
C7 C8 1.391(3)
C7 C12 1.395(3)
C8 C9 1.389(3)
C8 H8 0.9500
C9 C10 1.391(3)
C9 H9 0.9500
C10 C11 1.393(3)
C10 H10 0.9500
C11 C12 1.388(3)
C11 H11 0.9500
C12 H12 0.9500

loop_
_geom_hbond_atom_site_label_D
_geom_hbond_atom_site_label_H
_geom_hbond_atom_site_label_A
_geom_hbond_site_symmetry_A
_geom_hbond_distance_DH
_geom_hbond_distance_HA
_geom_hbond_distance_DA
_geom_hbond_angle_DHA
_geom_hbond_publ_flag
C2 H2 O1 3_756 1.00 2.29 3.272(2) 168 y
C6 H6B O2 3_766 0.98 2.55 3.424(3) 148 y
C11 H11 O3 3_656 0.95 2.62 3.224(3) 122 y
C4 H4A O1 4_565 0.99 2.48 3.328(2) 144 y

loop_
_geom_torsion_atom_site_label_1
_geom_torsion_atom_site_label_2
_geom_torsion_atom_site_label_3
_geom_torsion_atom_site_label_4
_geom_torsion
C6 N1 C1 O1 3.1(3)
C5 N1 C1 O1 174.61(17)
C6 N1 C1 C2 -177.19(15)
C5 N1 C1 C2 -5.7(3)
O1 C1 C2 C3 -163.27(15)
N1 C1 C2 C3 17.0(2)
O1 C1 C2 S1 73.16(18)
N1 C1 C2 S1 -106.55(15)
O3 S1 C2 C1 172.73(12)
O2 S1 C2 C1 44.09(14)
C7 S1 C2 C1 -72.12(14)
O3 S1 C2 C3 46.40(15)
O2 S1 C2 C3 -82.24(14)
C7 S1 C2 C3 161.55(12)
C1 C2 C3 C4 -44.1(2)
S1 C2 C3 C4 78.63(17)
C2 C3 C4 C5 59.6(2)
C1 N1 C5 C4 21.7(3)
C6 N1 C5 C4 -166.58(16)
C3 C4 C5 N1 -47.8(2)
O3 S1 C7 C8 -154.80(15)
O2 S1 C7 C8 -26.27(17)
C2 S1 C7 C8 90.58(15)
O3 S1 C7 C12 21.86(17)
O2 S1 C7 C12 150.39(14)
C2 S1 C7 C12 -92.76(15)
C12 C7 C8 C9 0.5(3)
S1 C7 C8 C9 177.05(14)
C7 C8 C9 C10 -0.5(3)
C8 C9 C10 C11 0.0(3)
C9 C10 C11 C12 0.5(3)
C10 C11 C12 C7 -0.5(3)
C8 C7 C12 C11 0.0(3)
S1 C7 C12 C11 -176.58(14)
